data_2015901
loop_
_publ_author_name
'\"Ozdemir, Nam\?ik'
'Din\,cer, Muharrem'
'Do\(ganer, Gamze'
'Astley, Demet'
'Astley, Stephen T.'

_publ_section_title
;<i>trans</i>-Diaqua{5,5'-[(<i>E</i>,<i>E</i>)-pyridine-2,6-diylbis(methylidynenitrilo)]bis[pyrimidine-2,4(1<i>H</i>,3<i>H</i>)-dione]}zinc(II)
 nitrate hexafluorophosphate trihydrate
;
_journal_coeditor_code GD3092
_journal_issue 4
_journal_name_full 'Acta Crystallographica Section C'
_journal_page_first m147
_journal_page_last m149
_journal_paper_doi 10.1107/S0108270107008633
_journal_volume 63
_journal_year 2007
_chemical_formula_iupac '[Zn (C15 H11 N7 O4) (H2 O)2] (P F6) (N O3), 3H2 O'
_chemical_formula_moiety 'C15 H15 N7 O6 Zn 2+, F6 P -, N O3 -, 3(H2 O)'
_chemical_formula_sum 'C15 H21 F6 N8 O12 P Zn'
_chemical_formula_weight 715.74
_chemical_name_systematic
;
trans-Diaqua{5,5'-[(E,E)-pyridine-2,6-
diylbis(methylidynenitrilo)]bis[pyrimidine-2,4(1H,3H)-dione]}zinc(II) nitrate
hexafluoridophosphate trihydrate
;
_space_group_IT_number 2
_symmetry_cell_setting triclinic
_symmetry_space_group_name_Hall '-P 1'
_symmetry_space_group_name_H-M 'P -1'
_atom_sites_solution_hydrogens geom
_atom_sites_solution_primary direct
_atom_sites_solution_secondary difmap
_audit_creation_method SHELXL-97
_cell_angle_alpha 81.433(6)
_cell_angle_beta 77.957(6)
_cell_angle_gamma 73.665(6)
_cell_formula_units_Z 2
_cell_length_a 8.8127(7)
_cell_length_b 11.5868(9)
_cell_length_c 13.5365(11)
_cell_measurement_reflns_used 14841
_cell_measurement_temperature 296
_cell_measurement_theta_max 27.97
_cell_measurement_theta_min 1.84
_cell_volume 1291.22(18)
_computing_cell_refinement X-AREA
_computing_data_collection 'X-AREA (Stoe & Cie, 2002)'
_computing_data_reduction 'X-RED32 (Stoe & Cie, 2002)'
_computing_molecular_graphics 'ORTEP-3 for Windows (Farrugia, 1997)'
_computing_publication_material 'WinGX (Farrugia, 1999)'
_computing_structure_refinement 'SHELXL97 (Sheldrick, 1997)'
_computing_structure_solution 'SHELXS97 (Sheldrick, 1997)'
_diffrn_ambient_temperature 296
_diffrn_detector_area_resol_mean 6.67
_diffrn_measured_fraction_theta_full 0.992
_diffrn_measured_fraction_theta_max 0.992
_diffrn_measurement_device_type 'Stoe IPDS-II'
_diffrn_measurement_method \w
_diffrn_radiation_monochromator 'plane graphite'
_diffrn_radiation_source 'sealed X-ray tube, 12 x 0.4 mm long-fine focus'
_diffrn_radiation_type MoK\a
_diffrn_radiation_wavelength 0.71073
_diffrn_reflns_av_R_equivalents 0.0335
_diffrn_reflns_av_sigmaI/netI 0.0267
_diffrn_reflns_limit_h_max 11
_diffrn_reflns_limit_h_min -11
_diffrn_reflns_limit_k_max 15
_diffrn_reflns_limit_k_min -15
_diffrn_reflns_limit_l_max 16
_diffrn_reflns_limit_l_min -17
_diffrn_reflns_number 18919
_diffrn_reflns_theta_full 27.77
_diffrn_reflns_theta_max 27.77
_diffrn_reflns_theta_min 2.29
_diffrn_standards_decay_% 0
_diffrn_standards_interval_count 0
_diffrn_standards_number 0
_exptl_absorpt_coefficient_mu 1.132
_exptl_absorpt_correction_T_max 0.8357
_exptl_absorpt_correction_T_min 0.6687
_exptl_absorpt_correction_type integration
_exptl_absorpt_process_details '(X-RED32; Stoe & Cie, 2002)'
_exptl_crystal_colour yellow
_exptl_crystal_density_diffrn 1.841
_exptl_crystal_density_method 'not measured'
_exptl_crystal_description prism
_exptl_crystal_F_000 724
_exptl_crystal_size_max 0.64
_exptl_crystal_size_mid 0.43
_exptl_crystal_size_min 0.24
_refine_diff_density_max 0.347
_refine_diff_density_min -0.343
_refine_ls_extinction_coef 0.0030(7)
_refine_ls_extinction_expression Fc^*^=kFc[1+0.001xFc^2^\l^3^/sin(2\q)]^-1/4^
_refine_ls_extinction_method SHELXL97
_refine_ls_goodness_of_fit_ref 1.038
_refine_ls_hydrogen_treatment mixed
_refine_ls_matrix_type full
_refine_ls_number_parameters 429
_refine_ls_number_reflns 6038
_refine_ls_number_restraints 10
_refine_ls_restrained_S_all 1.038
_refine_ls_R_factor_all 0.0367
_refine_ls_R_factor_gt 0.0297
_refine_ls_shift/su_max 0.001
_refine_ls_shift/su_mean 0.000
_refine_ls_structure_factor_coef Fsqd
_refine_ls_weighting_details 'calc w=1/[\s^2^(Fo^2^)+(0.0485P)^2^+0.2167P] where P=(Fo^2^+2Fc^2^)/3'
_refine_ls_weighting_scheme calc
_refine_ls_wR_factor_gt 0.0802
_refine_ls_wR_factor_ref 0.0826
_reflns_number_gt 5161
_reflns_number_total 6038
_reflns_threshold_expression I>2\s(I)
_cod_data_source_file gd3092.cif
_cod_data_source_block I
_cod_database_code 2015901
_cod_database_fobs_code 2015901

loop_
_symmetry_equiv_pos_as_xyz
'x, y, z'
'-x, -y, -z'

loop_
_atom_site_type_symbol
_atom_site_label
_atom_site_fract_x
_atom_site_fract_y
_atom_site_fract_z
_atom_site_U_iso_or_equiv
_atom_site_adp_type
_atom_site_calc_flag
_atom_site_refinement_flags
_atom_site_occupancy
Zn Zn1 0.56128(2) 0.385383(16) 0.726780(16) 0.03108(7) Uani d . 1
P P1 0.27565(7) 0.03925(5) 0.89168(5) 0.05083(15) Uani d . 1
F F1 0.4111(2) 0.10057(17) 0.89979(15) 0.0817(5) Uani d . 1
F F2 0.3749(2) -0.08926(15) 0.92808(18) 0.0947(6) Uani d . 1
F F3 0.1382(2) -0.01849(16) 0.87896(15) 0.0810(5) Uani d . 1
F F4 0.1730(2) 0.16878(14) 0.85108(15) 0.0857(5) Uani d . 1
F F5 0.1907(3) 0.06393(18) 1.00371(14) 0.0922(6) Uani d . 1
F F6 0.3577(2) 0.01579(17) 0.77745(13) 0.0809(5) Uani d . 1
O O1 0.74965(16) 0.41660(11) 0.61262(10) 0.0354(3) Uani d D 1
H H1A 0.8383(17) 0.396(2) 0.628(2) 0.054(7) Uiso d D 1
H H1B 0.737(3) 0.4848(12) 0.5856(18) 0.049(7) Uiso d D 1
O O2 0.34621(17) 0.36206(13) 0.82151(12) 0.0411(3) Uani d D 1
H H2A 0.331(3) 0.2965(14) 0.842(2) 0.070(9) Uiso d D 1
H H2B 0.263(2) 0.404(2) 0.807(2) 0.071(9) Uiso d D 1
O O3 0.61097(19) -0.13222(11) 0.56565(12) 0.0481(4) Uani d . 1
O O4 0.52837(17) 0.25497(10) 0.62627(11) 0.0388(3) Uani d . 1
O O5 0.0909(2) 0.86168(13) 0.52158(13) 0.0587(4) Uani d . 1
O O6 0.40197(16) 0.49641(10) 0.61920(10) 0.0372(3) Uani d . 1
O O7 1.04819(19) 0.52294(14) 0.77855(14) 0.0564(4) Uani d . 1
O O8 0.8650(2) 0.64341(16) 0.70210(16) 0.0700(5) Uani d . 1
O O9 0.9689(3) 0.71094(17) 0.80123(19) 0.0823(6) Uani d . 1
O O10 0.70983(19) 0.63545(12) 0.50765(12) 0.0443(3) Uani d D 1
H H10A 0.694(3) 0.6969(16) 0.535(2) 0.063(8) Uiso d D 1
H H10B 0.641(2) 0.646(2) 0.4736(17) 0.053(7) Uiso d D 1
O O11 1.0404(2) 0.34908(16) 0.65804(16) 0.0562(4) Uani d D 1
H H11A 1.034(4) 0.402(2) 0.694(2) 0.075(10) Uiso d D 1
H H11B 1.103(3) 0.358(3) 0.6050(14) 0.064(9) Uiso d D 1
O O12 -0.0874(3) 0.91021(15) 0.36087(19) 0.0745(6) Uani d D 1
H H12A -0.095(4) 0.855(2) 0.334(2) 0.082(10) Uiso d D 1
H H12B -0.047(5) 0.885(4) 0.4113(19) 0.110(14) Uiso d D 1
N N1 0.67566(18) 0.39680(13) 0.85076(11) 0.0320(3) Uani d . 1
N N2 0.70098(18) 0.19865(12) 0.77485(12) 0.0321(3) Uani d . 1
N N3 0.73319(19) -0.09415(12) 0.68466(13) 0.0397(4) Uani d . 1
H H3N 0.7781 -0.1697 0.6965 0.048 Uiso calc R 1
N N4 0.57755(19) 0.06123(12) 0.59374(12) 0.0350(3) Uani d . 1
H H4N 0.5230 0.0854 0.5454 0.042 Uiso calc R 1
N N5 0.48609(18) 0.57946(12) 0.76695(12) 0.0323(3) Uani d . 1
N N6 0.2180(2) 0.84701(13) 0.65379(14) 0.0447(4) Uani d . 1
H H6N 0.1787 0.9227 0.6611 0.054 Uiso calc R 1
N N7 0.2467(2) 0.67921(13) 0.57134(13) 0.0384(3) Uani d . 1
H H7N 0.2246 0.6476 0.5242 0.046 Uiso calc R 1
N N8 0.9603(2) 0.62623(15) 0.76057(14) 0.0453(4) Uani d . 1
C C1 0.6542(2) 0.50227(16) 0.88640(14) 0.0346(4) Uani d . 1
C C2 0.7271(3) 0.5124(2) 0.96472(16) 0.0446(4) Uani d . 1
H H2 0.7119 0.5870 0.9882 0.053 Uiso calc R 1
C C3 0.8228(3) 0.4091(2) 1.00719(17) 0.0487(5) Uani d . 1
H H3 0.8730 0.4135 1.0600 0.058 Uiso calc R 1
C C4 0.8439(2) 0.2994(2) 0.97128(16) 0.0441(4) Uani d . 1
H H4 0.9071 0.2289 0.9997 0.053 Uiso calc R 1
C C5 0.7685(2) 0.29677(16) 0.89164(14) 0.0350(4) Uani d . 1
C C6 0.7807(2) 0.18665(16) 0.84530(15) 0.0376(4) Uani d . 1
H H6 0.8438 0.1119 0.8667 0.045 Uiso calc R 1
C C7 0.6928(2) 0.10487(14) 0.72336(14) 0.0323(3) Uani d . 1
C C8 0.7592(2) -0.01489(15) 0.73960(15) 0.0374(4) Uani d . 1
H H8 0.8235 -0.0434 0.7890 0.045 Uiso calc R 1
C C9 0.6401(2) -0.06020(15) 0.61210(15) 0.0355(4) Uani d . 1
C C10 0.5948(2) 0.14764(14) 0.64621(14) 0.0318(3) Uani d . 1
C C11 0.5471(2) 0.60389(16) 0.83566(15) 0.0369(4) Uani d . 1
H H11 0.5250 0.6823 0.8531 0.044 Uiso calc R 1
C C12 0.3819(2) 0.66073(14) 0.70943(14) 0.0326(3) Uani d . 1
C C13 0.3163(2) 0.77968(16) 0.71708(16) 0.0409(4) Uani d . 1
H H13 0.3392 0.8162 0.7669 0.049 Uiso calc R 1
C C14 0.1780(2) 0.80077(16) 0.57883(16) 0.0408(4) Uani d . 1
C C15 0.3465(2) 0.60453(14) 0.63195(14) 0.0319(3) Uani d . 1

loop_
_atom_site_aniso_label
_atom_site_aniso_U_11
_atom_site_aniso_U_22
_atom_site_aniso_U_33
_atom_site_aniso_U_12
_atom_site_aniso_U_13
_atom_site_aniso_U_23
Zn1 0.03582(11) 0.02593(10) 0.03140(12) -0.00389(7) -0.01115(8) -0.00306(7)
P1 0.0547(3) 0.0403(3) 0.0531(3) -0.0147(2) 0.0030(3) -0.0038(2)
F1 0.0849(11) 0.0866(11) 0.0872(13) -0.0438(10) -0.0080(9) -0.0185(9)
F2 0.0927(13) 0.0548(9) 0.1280(18) -0.0008(9) -0.0356(12) 0.0052(10)
F3 0.0638(9) 0.0761(10) 0.1056(14) -0.0325(8) -0.0036(9) -0.0047(10)
F4 0.0990(13) 0.0509(8) 0.0935(13) -0.0074(8) -0.0134(11) 0.0071(8)
F5 0.1180(15) 0.0882(12) 0.0574(10) -0.0283(11) 0.0167(10) -0.0085(9)
F6 0.0894(12) 0.0908(12) 0.0672(11) -0.0430(10) 0.0177(9) -0.0287(9)
O1 0.0384(7) 0.0284(6) 0.0370(7) -0.0050(5) -0.0081(6) -0.0013(5)
O2 0.0401(7) 0.0369(7) 0.0450(8) -0.0088(6) -0.0075(6) -0.0018(6)
O3 0.0639(9) 0.0252(6) 0.0582(9) -0.0042(6) -0.0234(8) -0.0093(6)
O4 0.0513(8) 0.0218(5) 0.0443(8) -0.0039(5) -0.0190(6) -0.0019(5)
O5 0.0696(10) 0.0389(7) 0.0596(10) 0.0083(7) -0.0301(9) 0.0032(7)
O6 0.0454(7) 0.0249(5) 0.0401(7) 0.0004(5) -0.0163(6) -0.0060(5)
O7 0.0502(9) 0.0467(8) 0.0662(11) 0.0060(6) -0.0247(8) -0.0017(7)
O8 0.0697(11) 0.0590(10) 0.0869(14) -0.0054(8) -0.0503(11) 0.0056(9)
O9 0.1091(16) 0.0472(9) 0.1002(17) -0.0103(10) -0.0520(14) -0.0090(10)
O10 0.0569(9) 0.0294(6) 0.0503(9) -0.0065(6) -0.0241(7) -0.0038(6)
O11 0.0489(9) 0.0534(9) 0.0658(12) -0.0102(7) -0.0128(9) -0.0063(9)
O12 0.1031(15) 0.0314(8) 0.0952(16) 0.0015(8) -0.0569(13) -0.0059(9)
N1 0.0354(7) 0.0314(7) 0.0305(7) -0.0062(6) -0.0113(6) -0.0036(6)
N2 0.0366(7) 0.0257(6) 0.0332(8) -0.0050(5) -0.0095(6) -0.0018(5)
N3 0.0450(9) 0.0210(6) 0.0491(10) 0.0012(6) -0.0130(7) -0.0036(6)
N4 0.0447(8) 0.0228(6) 0.0374(8) -0.0044(6) -0.0132(7) -0.0024(6)
N5 0.0352(7) 0.0273(6) 0.0326(8) -0.0033(5) -0.0087(6) -0.0028(5)
N6 0.0541(10) 0.0226(7) 0.0519(10) 0.0020(6) -0.0141(8) -0.0027(6)
N7 0.0461(9) 0.0290(7) 0.0369(9) 0.0006(6) -0.0150(7) -0.0023(6)
N8 0.0394(9) 0.0426(9) 0.0491(10) -0.0057(7) -0.0115(8) 0.0059(8)
C1 0.0370(9) 0.0361(8) 0.0313(9) -0.0076(7) -0.0084(7) -0.0057(7)
C2 0.0495(11) 0.0507(11) 0.0385(11) -0.0127(9) -0.0128(9) -0.0129(9)
C3 0.0516(12) 0.0624(13) 0.0376(11) -0.0120(10) -0.0203(9) -0.0098(9)
C4 0.0439(10) 0.0516(11) 0.0366(10) -0.0055(8) -0.0181(8) -0.0009(8)
C5 0.0359(9) 0.0379(9) 0.0301(9) -0.0055(7) -0.0110(7) -0.0002(7)
C6 0.0397(9) 0.0307(8) 0.0390(10) -0.0020(7) -0.0126(8) 0.0013(7)
C7 0.0352(8) 0.0255(7) 0.0349(9) -0.0058(6) -0.0054(7) -0.0032(6)
C8 0.0386(9) 0.0291(8) 0.0426(10) -0.0026(7) -0.0125(8) -0.0017(7)
C9 0.0404(9) 0.0241(7) 0.0391(10) -0.0050(6) -0.0048(8) -0.0038(7)
C10 0.0365(8) 0.0225(7) 0.0353(9) -0.0057(6) -0.0063(7) -0.0027(6)
C11 0.0435(10) 0.0302(8) 0.0380(10) -0.0071(7) -0.0098(8) -0.0077(7)
C12 0.0362(8) 0.0259(7) 0.0335(9) -0.0038(6) -0.0080(7) -0.0018(6)
C13 0.0483(10) 0.0293(8) 0.0436(11) -0.0040(7) -0.0120(9) -0.0054(7)
C14 0.0452(10) 0.0293(8) 0.0405(11) 0.0006(7) -0.0094(8) 0.0029(7)
C15 0.0345(8) 0.0266(7) 0.0314(9) -0.0027(6) -0.0075(7) -0.0003(6)

loop_
_atom_type_symbol
_atom_type_description
_atom_type_scat_dispersion_real
_atom_type_scat_dispersion_imag
_atom_type_scat_source
C C 0.0033 0.0016 'International Tables Vol C Tables 4.2.6.8 and 6.1.1.4'
H H 0.0000 0.0000 'International Tables Vol C Tables 4.2.6.8 and 6.1.1.4'
F F 0.0171 0.0103 'International Tables Vol C Tables 4.2.6.8 and 6.1.1.4'
N N 0.0061 0.0033 'International Tables Vol C Tables 4.2.6.8 and 6.1.1.4'
Zn Zn 0.2839 1.4301 'International Tables Vol C Tables 4.2.6.8 and 6.1.1.4'
O O 0.0106 0.0060 'International Tables Vol C Tables 4.2.6.8 and 6.1.1.4'
P P 0.1023 0.0942 'International Tables Vol C Tables 4.2.6.8 and 6.1.1.4'

loop_
_geom_angle_atom_site_label_1
_geom_angle_atom_site_label_2
_geom_angle_atom_site_label_3
_geom_angle
_geom_angle_publ_flag
O1 Zn1 O2 169.84(6) ?
O1 Zn1 N1 94.96(6) yes
O2 Zn1 N1 94.72(6) yes
O1 Zn1 O6 84.90(5) yes
O2 Zn1 O6 85.51(6) yes
N1 Zn1 O6 143.02(5) ?
O1 Zn1 N2 93.27(5) yes
O2 Zn1 N2 92.68(6) yes
N1 Zn1 N2 71.81(5) yes
O6 Zn1 N2 145.17(5) ?
O1 Zn1 N5 92.78(5) yes
O2 Zn1 N5 87.47(5) yes
N1 Zn1 N5 70.92(5) yes
O6 Zn1 N5 72.15(5) yes
N2 Zn1 N5 142.61(5) ?
O1 Zn1 O4 87.17(5) yes
O2 Zn1 O4 86.83(5) yes
N1 Zn1 O4 143.86(5) ?
O6 Zn1 O4 73.12(4) yes
N2 Zn1 O4 72.05(5) yes
N5 Zn1 O4 145.13(5) ?
F2 P1 F5 91.51(12) ?
F2 P1 F1 92.66(11) ?
F5 P1 F1 91.19(11) ?
F2 P1 F3 89.35(10) ?
F5 P1 F3 90.38(11) ?
F1 P1 F3 177.41(11) ?
F2 P1 F6 89.53(12) ?
F5 P1 F6 178.65(13) ?
F1 P1 F6 89.63(10) ?
F3 P1 F6 88.76(10) ?
F2 P1 F4 177.95(12) ?
F5 P1 F4 90.01(11) ?
F1 P1 F4 88.67(11) ?
F3 P1 F4 89.27(10) ?
F6 P1 F4 88.93(11) ?
Zn1 O1 H1A 115.7(19) ?
Zn1 O1 H1B 115.6(18) ?
H1A O1 H1B 108(2) ?
Zn1 O2 H2A 123(2) ?
Zn1 O2 H2B 118(2) ?
H2A O2 H2B 106(3) ?
C10 O4 Zn1 115.25(12) ?
C15 O6 Zn1 116.51(12) ?
H10A O10 H10B 108(3) ?
H11A O11 H11B 109(3) ?
H12A O12 H12B 111(4) ?
C1 N1 C5 119.81(16) ?
C1 N1 Zn1 120.68(12) ?
C5 N1 Zn1 119.51(12) ?
C6 N2 C7 125.53(15) ?
C6 N2 Zn1 117.87(12) ?
C7 N2 Zn1 116.60(11) ?
C9 N3 C8 123.31(15) ?
C9 N3 H3N 118.3 ?
C8 N3 H3N 118.3 ?
C9 N4 C10 125.18(16) ?
C9 N4 H4N 117.4 ?
C10 N4 H4N 117.4 ?
C11 N5 C12 126.60(15) ?
C11 N5 Zn1 117.71(12) ?
C12 N5 Zn1 115.62(11) ?
C13 N6 C14 123.15(15) ?
C13 N6 H6N 118.4 ?
C14 N6 H6N 118.4 ?
C15 N7 C14 125.80(17) ?
C15 N7 H7N 117.1 ?
C14 N7 H7N 117.1 ?
O9 N8 O8 119.57(19) ?
O9 N8 O7 119.98(19) ?
O8 N8 O7 120.5(2) ?
N1 C1 C2 121.89(17) ?
N1 C1 C11 113.87(16) ?
C2 C1 C11 124.23(17) ?
C3 C2 C1 118.39(18) ?
C3 C2 H2 120.8 ?
C1 C2 H2 120.8 ?
C4 C3 C2 119.92(18) ?
C4 C3 H3 120.0 ?
C2 C3 H3 120.0 ?
C3 C4 C5 118.32(19) ?
C3 C4 H4 120.8 ?
C5 C4 H4 120.8 ?
N1 C5 C4 121.65(17) ?
N1 C5 C6 114.02(16) ?
C4 C5 C6 124.33(17) ?
N2 C6 C5 116.76(16) ?
N2 C6 H6 121.6 ?
C5 C6 H6 121.6 ?
C8 C7 N2 128.70(17) ?
C8 C7 C10 118.95(16) ?
N2 C7 C10 112.32(14) ?
C7 C8 N3 120.79(17) ?
C7 C8 H8 119.6 ?
N3 C8 H8 119.6 ?
O3 C9 N3 123.25(16) ?
O3 C9 N4 121.13(18) ?
N3 C9 N4 115.62(16) ?
O4 C10 N4 120.21(16) ?
O4 C10 C7 123.73(16) ?
N4 C10 C7 116.06(14) ?
N5 C11 C1 116.72(15) ?
N5 C11 H11 121.6 ?
C1 C11 H11 121.6 ?
C13 C12 N5 128.62(17) ?
C13 C12 C15 119.19(17) ?
N5 C12 C15 112.19(14) ?
C12 C13 N6 121.32(19) ?
C12 C13 H13 119.3 ?
N6 C13 H13 119.3 ?
O5 C14 N6 122.98(17) ?
O5 C14 N7 122.0(2) ?
N6 C14 N7 114.97(16) ?
O6 C15 N7 120.95(16) ?
O6 C15 C12 123.49(16) ?
N7 C15 C12 115.56(15) ?

loop_
_geom_bond_atom_site_label_1
_geom_bond_atom_site_label_2
_geom_bond_distance
_geom_bond_publ_flag
Zn1 O1 2.0917(14) yes
Zn1 O2 2.1168(15) yes
Zn1 N1 2.1672(15) yes
Zn1 O6 2.2419(13) yes
Zn1 N2 2.2443(14) yes
Zn1 N5 2.2732(14) yes
Zn1 O4 2.2896(13) yes
P1 F2 1.5663(17) ?
P1 F5 1.5738(18) ?
P1 F1 1.5799(17) ?
P1 F3 1.5883(17) ?
P1 F6 1.5923(17) ?
P1 F4 1.6033(17) ?
O1 H1A 0.81(2) ?
O1 H1B 0.81(2) ?
O2 H2A 0.81(2) ?
O2 H2B 0.81(2) ?
O3 C9 1.225(2) yes
O4 C10 1.232(2) yes
O5 C14 1.212(2) yes
O6 C15 1.234(2) yes
O7 N8 1.250(2) ?
O8 N8 1.228(2) ?
O9 N8 1.222(3) ?
O10 H10A 0.82(2) ?
O10 H10B 0.81(2) ?
O11 H11A 0.82(3) ?
O11 H11B 0.82(2) ?
O12 H12A 0.81(3) ?
O12 H12B 0.81(3) ?
N1 C1 1.330(2) ?
N1 C5 1.335(2) ?
N2 C6 1.268(2) yes
N2 C7 1.401(2) yes
N3 C9 1.354(3) yes
N3 C8 1.357(2) yes
N3 H3N 0.8600 ?
N4 C9 1.364(2) yes
N4 C10 1.368(2) yes
N4 H4N 0.8600 ?
N5 C11 1.268(2) yes
N5 C12 1.389(2) yes
N6 C13 1.350(3) yes
N6 C14 1.363(3) yes
N6 H6N 0.8600 ?
N7 C15 1.363(2) yes
N7 C14 1.378(2) yes
N7 H7N 0.8600 ?
C1 C2 1.383(3) ?
C1 C11 1.468(3) ?
C2 C3 1.380(3) ?
C2 H2 0.9300 ?
C3 C4 1.378(3) ?
C3 H3 0.9300 ?
C4 C5 1.387(3) ?
C4 H4 0.9300 ?
C5 C6 1.472(3) ?
C6 H6 0.9300 ?
C7 C8 1.350(2) yes
C7 C10 1.437(3) yes
C8 H8 0.9300 ?
C11 H11 0.9300 ?
C12 C13 1.347(2) yes
C12 C15 1.441(2) yes
C13 H13 0.9300 ?

loop_
_geom_torsion_atom_site_label_1
_geom_torsion_atom_site_label_2
_geom_torsion_atom_site_label_3
_geom_torsion_atom_site_label_4
_geom_torsion
O1 Zn1 O4 C10 96.53(13)
O2 Zn1 O4 C10 -91.68(14)
N1 Zn1 O4 C10 1.99(18)
O6 Zn1 O4 C10 -177.95(14)
N2 Zn1 O4 C10 2.17(13)
N5 Zn1 O4 C10 -172.66(12)
O1 Zn1 O6 C15 -96.35(14)
O2 Zn1 O6 C15 87.02(14)
N1 Zn1 O6 C15 -4.87(18)
N2 Zn1 O6 C15 175.25(12)
N5 Zn1 O6 C15 -1.77(13)
O4 Zn1 O6 C15 175.07(14)
O1 Zn1 N1 C1 89.29(14)
O2 Zn1 N1 C1 -87.62(14)
O6 Zn1 N1 C1 1.18(19)
N2 Zn1 N1 C1 -178.89(15)
N5 Zn1 N1 C1 -1.95(13)
O4 Zn1 N1 C1 -178.72(12)
O1 Zn1 N1 C5 -90.74(14)
O2 Zn1 N1 C5 92.36(14)
O6 Zn1 N1 C5 -178.84(12)
N2 Zn1 N1 C5 1.08(13)
N5 Zn1 N1 C5 178.03(15)
O4 Zn1 N1 C5 1.26(19)
O1 Zn1 N2 C6 92.30(15)
O2 Zn1 N2 C6 -95.95(15)
N1 Zn1 N2 C6 -1.85(14)
O6 Zn1 N2 C6 178.07(13)
N5 Zn1 N2 C6 -6.61(19)
O4 Zn1 N2 C6 178.25(15)
O1 Zn1 N2 C7 -87.38(13)
O2 Zn1 N2 C7 84.38(13)
N1 Zn1 N2 C7 178.47(14)
O6 Zn1 N2 C7 -1.61(18)
N5 Zn1 N2 C7 173.71(11)
O4 Zn1 N2 C7 -1.42(12)
O1 Zn1 N5 C11 -91.52(15)
O2 Zn1 N5 C11 98.65(15)
N1 Zn1 N5 C11 2.77(14)
O6 Zn1 N5 C11 -175.26(15)
N2 Zn1 N5 C11 7.55(19)
O4 Zn1 N5 C11 179.43(13)
O1 Zn1 N5 C12 85.74(13)
O2 Zn1 N5 C12 -84.09(13)
N1 Zn1 N5 C12 -179.97(14)
O6 Zn1 N5 C12 2.00(12)
N2 Zn1 N5 C12 -175.19(11)
O4 Zn1 N5 C12 -3.31(18)
C5 N1 C1 C2 0.7(3)
Zn1 N1 C1 C2 -179.31(15)
C5 N1 C1 C11 -178.89(16)
Zn1 N1 C1 C11 1.1(2)
N1 C1 C2 C3 -0.8(3)
C11 C1 C2 C3 178.75(19)
C1 C2 C3 C4 0.0(3)
C2 C3 C4 C5 0.8(3)
C1 N1 C5 C4 0.2(3)
Zn1 N1 C5 C4 -179.82(15)
C1 N1 C5 C6 179.63(16)
Zn1 N1 C5 C6 -0.3(2)
C3 C4 C5 N1 -0.9(3)
C3 C4 C5 C6 179.70(19)
C7 N2 C6 C5 -178.04(16)
Zn1 N2 C6 C5 2.3(2)
N1 C5 C6 N2 -1.3(3)
C4 C5 C6 N2 178.13(19)
C6 N2 C7 C8 3.2(3)
Zn1 N2 C7 C8 -177.12(16)
C6 N2 C7 C10 -178.97(18)
Zn1 N2 C7 C10 0.68(19)
N2 C7 C8 N3 177.21(17)
C10 C7 C8 N3 -0.5(3)
C9 N3 C8 C7 -0.7(3)
C8 N3 C9 O3 -176.69(19)
C8 N3 C9 N4 2.7(3)
C10 N4 C9 O3 175.53(18)
C10 N4 C9 N3 -3.8(3)
Zn1 O4 C10 N4 177.27(13)
Zn1 O4 C10 C7 -2.8(2)
C9 N4 C10 O4 -177.21(17)
C9 N4 C10 C7 2.8(3)
C8 C7 C10 O4 179.50(18)
N2 C7 C10 O4 1.5(3)
C8 C7 C10 N4 -0.5(3)
N2 C7 C10 N4 -178.57(15)
C12 N5 C11 C1 179.89(17)
Zn1 N5 C11 C1 -3.2(2)
N1 C1 C11 N5 1.5(3)
C2 C1 C11 N5 -178.12(19)
C11 N5 C12 C13 -4.1(3)
Zn1 N5 C12 C13 178.96(17)
C11 N5 C12 C15 174.96(18)
Zn1 N5 C12 C15 -2.02(19)
N5 C12 C13 N6 179.09(19)
C15 C12 C13 N6 0.1(3)
C14 N6 C13 C12 0.1(3)
C13 N6 C14 O5 -179.3(2)
C13 N6 C14 N7 -0.5(3)
C15 N7 C14 O5 179.5(2)
C15 N7 C14 N6 0.8(3)
Zn1 O6 C15 N7 -179.13(13)
Zn1 O6 C15 C12 1.4(2)
C14 N7 C15 O6 179.93(18)
C14 N7 C15 C12 -0.5(3)
C13 C12 C15 O6 179.59(18)
N5 C12 C15 O6 0.5(3)
C13 C12 C15 N7 0.1(3)
N5 C12 C15 N7 -179.06(15)
